data_1558370
loop_
_publ_author_name
'Guo, Rui'
'Jiang, Jingxing'
'Hu, Chenyang'
'Liu, Liu Leo'
'Cui, Ping'
'Zhao, Meihua'
'Ke, Zhuofeng'
'Tung, Chen-Ho'
'Kong, Lingbing'

_publ_section_title
;
 BNN-1,3-dipoles: isolation and intramolecular cycloaddition with
 unactivated arenes
;
_journal_name_full 'Chemical Science'
_journal_paper_doi 10.1039/D0SC02162H
_journal_year 2020
_chemical_formula_moiety '2(C18 H14 B Br N)'
_chemical_formula_sum 'C36 H28 B2 Br2 N2'
_chemical_formula_weight 670.04
_space_group_crystal_system monoclinic
_space_group_IT_number 15
_space_group_name_Hall '-I 2ya'
_space_group_name_H-M_alt 'I 1 2/a 1'
_atom_sites_solution_hydrogens mixed
_atom_sites_solution_primary dual
_audit_creation_date 2020-05-19
_audit_creation_method
;
Olex2 1.2
(compiled 2018.05.29 svn.r3508 for OlexSys, GUI svn.r5506)
;
_audit_update_record
;
2020-05-25 deposited with the CCDC.	2020-06-19 downloaded from the CCDC.
;
_cell_angle_alpha 90
_cell_angle_beta 108.694(2)
_cell_angle_gamma 90
_cell_formula_units_Z 8
_cell_length_a 18.5040(3)
_cell_length_b 17.9348(3)
_cell_length_c 19.6933(7)
_cell_measurement_reflns_used 9371
_cell_measurement_temperature 173.00(10)
_cell_measurement_theta_max 76.0510
_cell_measurement_theta_min 3.4760
_cell_volume 6190.7(3)
_computing_cell_refinement 'CrysAlisPro 1.171.40.25a (Rigaku OD, 2018)'
_computing_data_collection 'CrysAlisPro 1.171.40.25a (Rigaku OD, 2018)'
_computing_data_reduction 'CrysAlisPro 1.171.40.25a (Rigaku OD, 2018)'
_computing_molecular_graphics 'Olex2 (Dolomanov et al., 2009)'
_computing_publication_material 'Olex2 (Dolomanov et al., 2009)'
_computing_structure_refinement 'XL (Sheldrick, 2008)'
_computing_structure_solution 'ShelXT (Sheldrick, 2015)'
_diffrn_ambient_environment N~2~
_diffrn_ambient_temperature 173.00(10)
_diffrn_detector 'CCD plate'
_diffrn_detector_area_resol_mean 10.0000
_diffrn_detector_type HyPix
_diffrn_measured_fraction_theta_full 0.982
_diffrn_measured_fraction_theta_max 0.982
_diffrn_measurement_details
;
List of Runs (angles in degrees, time in seconds):

  # Type    Start    End  Width  t~exp~   \w     \q     \k     \f   Frames
#--------------------------------------------------------------------------
  1  \w    -86.00 -53.00   1.00    0.35    --  -48.45 113.00  99.00   33
  2  \w     23.00  86.00   1.00    0.35    --   48.45-113.00   7.00   63
  3  \w    -74.00 -49.00   1.00    1.40    --  -86.25 113.00  99.00   25
  4  \w   -132.00-102.00   1.00    1.40    --  -86.25-113.00   7.00   30
  5  \w     99.00 138.00   1.00    1.40    --  106.49 113.00  99.00   39
  6  \w     45.00 112.00   1.00    1.40    --  106.49-113.00   7.00   67
  7  \w   -108.00 -75.00   1.00    0.35    --  -48.45-125.00  30.00   33
  8  \w   -120.00 -72.00   1.00    0.35    --  -48.45-125.00 120.00   48
  9  \w    -61.00  27.00   1.00    0.35    --  -48.45  19.00-150.00   88
 10  \w     34.00 109.00   1.00    1.40    --  106.49 -99.00-150.00   75
 11  \w     36.00 120.00   1.00    1.40    --  106.49 -38.00-180.00   84
 12  \w     35.00 117.00   1.00    1.40    --  106.49-125.00-150.00   82
 13  \w     31.00 119.00   1.00    1.40    --  106.49 -19.00-180.00   88
;
_diffrn_measurement_device 'four-circle diffractometer'
_diffrn_measurement_device_type 'XtaLAB Synergy, Dualflex, HyPix'
_diffrn_measurement_method '\w scans'
_diffrn_orient_matrix_type 'CrysAlisPro convention (1999,Acta A55,543-557)'
_diffrn_orient_matrix_UB_11 0.0681869000
_diffrn_orient_matrix_UB_12 -0.0498284000
_diffrn_orient_matrix_UB_13 0.0008381000
_diffrn_orient_matrix_UB_21 -0.0533168000
_diffrn_orient_matrix_UB_22 -0.0681836000
_diffrn_orient_matrix_UB_23 -0.0191374000
_diffrn_orient_matrix_UB_31 -0.0155835000
_diffrn_orient_matrix_UB_32 0.0157703000
_diffrn_orient_matrix_UB_33 -0.0802746000
_diffrn_radiation_monochromator mirror
_diffrn_radiation_probe x-ray
_diffrn_radiation_type CuK\a
_diffrn_radiation_wavelength 1.54178
_diffrn_reflns_av_R_equivalents 0.0876
_diffrn_reflns_av_unetI/netI 0.0789
_diffrn_reflns_Laue_measured_fraction_full 0.982
_diffrn_reflns_Laue_measured_fraction_max 0.982
_diffrn_reflns_limit_h_max 22
_diffrn_reflns_limit_h_min -11
_diffrn_reflns_limit_k_max 8
_diffrn_reflns_limit_k_min -21
_diffrn_reflns_limit_l_max 22
_diffrn_reflns_limit_l_min -23
_diffrn_reflns_number 14639
_diffrn_reflns_point_group_measured_fraction_full 0.982
_diffrn_reflns_point_group_measured_fraction_max 0.982
_diffrn_reflns_theta_full 66.582
_diffrn_reflns_theta_max 66.582
_diffrn_reflns_theta_min 3.418
_diffrn_source 'micro-focus sealed X-ray tube'
_diffrn_source_type 'PhotonJet (Cu) X-ray Source'
_exptl_absorpt_coefficient_mu 3.526
_exptl_absorpt_correction_T_max 1.00000
_exptl_absorpt_correction_T_min 0.55185
_exptl_absorpt_correction_type multi-scan
_exptl_absorpt_process_details
;
CrysAlisPro 1.171.40.25a (Rigaku Oxford Diffraction, 2018)
Empirical absorption correction using spherical harmonics,
 implemented in SCALE3 ABSPACK scaling algorithm.
;
_exptl_crystal_colour colourless
_exptl_crystal_colour_primary colourless
_exptl_crystal_density_diffrn 1.438
_exptl_crystal_description block
_exptl_crystal_F_000 2704
_exptl_crystal_size_max 0.3
_exptl_crystal_size_mid 0.2
_exptl_crystal_size_min 0.1
_refine_diff_density_max 0.876
_refine_diff_density_min -0.904
_refine_diff_density_rms 0.179
_refine_ls_extinction_method none
_refine_ls_goodness_of_fit_ref 1.208
_refine_ls_hydrogen_treatment mixed
_refine_ls_matrix_type full
_refine_ls_number_parameters 385
_refine_ls_number_reflns 5361
_refine_ls_number_restraints 14
_refine_ls_restrained_S_all 1.206
_refine_ls_R_factor_all 0.0871
_refine_ls_R_factor_gt 0.0730
_refine_ls_shift/su_max 0.000
_refine_ls_shift/su_mean 0.000
_refine_ls_structure_factor_coef Fsqd
_refine_ls_weighting_details 'w=1/[\s^2^(Fo^2^)+(0.1700P)^2^+4.0000P] where P=(Fo^2^+2Fc^2^)/3'
_refine_ls_weighting_scheme calc
_refine_ls_wR_factor_gt 0.2095
_refine_ls_wR_factor_ref 0.2527
_reflns_Friedel_coverage 0.000
_reflns_number_gt 4624
_reflns_number_total 5361
_reflns_threshold_expression 'I > 2\s(I)'
_cod_data_source_file d0sc02162h2.cif
_cod_data_source_block klb-1
_cod_database_code 1558370
_shelx_shelxl_version_number 2014/7
_chemical_oxdiff_formula BrNBC
_shelx_space_group_comment
;
The symmetry employed for this shelxl refinement is uniquely defined
by the following loop, which should always be used as a source of
symmetry information in preference to the above space-group names.
They are only intended as comments.
;
_shelx_estimated_absorpt_t_max 0.719
_shelx_estimated_absorpt_t_min 0.418
_reflns_odcompleteness_completeness 97.96
_reflns_odcompleteness_iscentric 1
_reflns_odcompleteness_theta 66.97
_olex2_refinement_description
;
1. Fixed Uiso
 At 1.2 times of:
  All C(H) groups, All N(H) groups
2. Restrained distances
 N1-H1
 0.9 with sigma of 0.02
 N2-H2
 0.9 with sigma of 0.02
3. Rigid bond restraints
 C31, C32, C33, C34, C35, C36
 with sigma for 1-2 distances of 0.001 and sigma for 1-3 distances of 0.001
4.a Aromatic/amide H refined with riding coordinates:
 C3(H3), C4(H4), C5(H5), C8(H8), C9(H9), C10(H10), C11(H11), C12(H12),
 C18(H18), C17(H17), C16(H16), C15(H15), C14(H14), C21(H21), C22(H22), C23(H23),
  C30(H30), C29(H29), C28(H28), C27(H27), C26(H26), C32(H32), C33(H33),
 C34(H34), C35(H35), C36(H36)
;
_olex2_submission_special_instructions 'No special instructions were received'
_oxdiff_exptl_absorpt_empirical_details
;
Empirical correction (ABSPACK) includes:
- Absorption correction using spherical harmonics
- Frame scaling
;
_oxdiff_exptl_absorpt_empirical_full_max 1.553
_oxdiff_exptl_absorpt_empirical_full_min 0.613

loop_
_space_group_symop_operation_xyz
'x, y, z'
'-x+1/2, y, -z'
'x+1/2, y+1/2, z+1/2'
'-x+1, y+1/2, -z+1/2'
'-x, -y, -z'
'x-1/2, -y, z'
'-x+1/2, -y+1/2, -z+1/2'
'x, -y+1/2, z+1/2'

loop_
_atom_site_label
_atom_site_type_symbol
_atom_site_fract_x
_atom_site_fract_y
_atom_site_fract_z
_atom_site_U_iso_or_equiv
_atom_site_adp_type
_atom_site_occupancy
_atom_site_site_symmetry_order
_atom_site_calc_flag
_atom_site_refinement_flags_posn
_atom_site_refinement_flags_adp
_atom_site_refinement_flags_occupancy
_atom_site_disorder_assembly
_atom_site_disorder_group
Br1 Br -0.09773(3) 0.27855(3) 0.16089(3) 0.0637(3) Uani 1 1 d . . . . .
N1 N -0.2154(2) 0.2611(2) 0.0277(2) 0.0475(8) Uani 1 1 d D . . . .
H1 H -0.189(3) 0.226(3) 0.014(3) 0.057 Uiso 1 1 d DR . . . .
C1 C -0.2430(3) 0.3548(3) 0.1239(3) 0.0480(10) Uani 1 1 d . . . . .
C2 C -0.2222(3) 0.4300(3) 0.1396(3) 0.0520(11) Uani 1 1 d . . . . .
C3 C -0.2661(3) 0.4796(3) 0.1623(3) 0.0565(12) Uani 1 1 d . . . . .
H3 H -0.2508 0.5289 0.1723 0.068 Uiso 1 1 calc R . . . .
C4 C -0.3302(3) 0.4557(3) 0.1696(3) 0.0627(14) Uani 1 1 d . . . . .
H4 H -0.3614 0.4886 0.1840 0.075 Uiso 1 1 calc R . . . .
C5 C -0.3512(3) 0.3827(3) 0.1562(3) 0.0560(12) Uani 1 1 d . . . . .
H5 H -0.3963 0.3668 0.1629 0.067 Uiso 1 1 calc R . . . .
C6 C -0.3081(3) 0.3312(3) 0.1329(3) 0.0525(11) Uani 1 1 d . . . . .
C7 C -0.3333(3) 0.2533(3) 0.1182(3) 0.0496(10) Uani 1 1 d . . . . .
C8 C -0.4021(3) 0.2379(3) 0.0661(3) 0.0565(12) Uani 1 1 d . . . . .
H8 H -0.4326 0.2769 0.0417 0.068 Uiso 1 1 calc R . . . .
C9 C -0.4258(3) 0.1659(3) 0.0503(3) 0.0643(14) Uani 1 1 d . . . . .
H9 H -0.4715 0.1564 0.0142 0.077 Uiso 1 1 calc R . . . .
C10 C -0.3828(4) 0.1075(3) 0.0869(4) 0.0675(15) Uani 1 1 d . . . . .
H10 H -0.3993 0.0587 0.0755 0.081 Uiso 1 1 calc R . . . .
C11 C -0.3165(4) 0.1211(3) 0.1397(4) 0.0675(15) Uani 1 1 d . . . . .
H11 H -0.2877 0.0819 0.1655 0.081 Uiso 1 1 calc R . . . .
C12 C -0.2920(3) 0.1930(3) 0.1549(3) 0.0543(11) Uani 1 1 d . . . . .
H12 H -0.2462 0.2018 0.1910 0.065 Uiso 1 1 calc R . . . .
C13 C -0.1552(3) 0.4590(3) 0.1293(3) 0.0522(11) Uani 1 1 d . . . . .
C18 C -0.1001(3) 0.4884(3) 0.1901(3) 0.0605(13) Uani 1 1 d . . . . .
H18 H -0.1065 0.4884 0.2351 0.073 Uiso 1 1 calc R . . . .
C17 C -0.0390(3) 0.5160(4) 0.1795(4) 0.0699(15) Uani 1 1 d . . . . .
H17 H -0.0002 0.5356 0.2181 0.084 Uiso 1 1 calc R . . . .
C16 C -0.0306(4) 0.5167(4) 0.1087(4) 0.0734(16) Uani 1 1 d . . . . .
H16 H 0.0138 0.5368 0.1039 0.088 Uiso 1 1 calc R . . . .
C15 C -0.0860(3) 0.4885(4) 0.0466(4) 0.0711(16) Uani 1 1 d . . . . .
H15 H -0.0801 0.4909 0.0015 0.085 Uiso 1 1 calc R . . . .
C14 C -0.1461(3) 0.4588(3) 0.0569(3) 0.0629(13) Uani 1 1 d . . . . .
H14 H -0.1837 0.4372 0.0185 0.076 Uiso 1 1 calc R . . . .
B1 B -0.1956(3) 0.2991(3) 0.0956(3) 0.0482(11) Uani 1 1 d . . . . .
Br2 Br 0.34067(3) 0.39555(3) 0.36657(3) 0.0598(3) Uani 1 1 d . . . . .
N2 N 0.2744(2) 0.4159(2) 0.4795(2) 0.0494(9) Uani 1 1 d D . . . .
H2 H 0.314(3) 0.444(3) 0.506(3) 0.059 Uiso 1 1 d DR . . . .
C19 C 0.2023(3) 0.3216(3) 0.3744(2) 0.0483(10) Uani 1 1 d . . . . .
C20 C 0.1310(3) 0.3471(3) 0.3528(3) 0.0523(11) Uani 1 1 d . . . . .
C21 C 0.0751(3) 0.2960(3) 0.3199(3) 0.0610(13) Uani 1 1 d . . . . .
H21 H 0.0247 0.3121 0.3047 0.073 Uiso 1 1 calc R . . . .
C22 C 0.0894(3) 0.2227(3) 0.3083(4) 0.0655(14) Uani 1 1 d . . . . .
H22 H 0.0492 0.1908 0.2859 0.079 Uiso 1 1 calc R . . . .
C23 C 0.1595(3) 0.1978(3) 0.3290(3) 0.0634(13) Uani 1 1 d . . . . .
H23 H 0.1702 0.1486 0.3209 0.076 Uiso 1 1 calc R . . . .
C24 C 0.2164(3) 0.2458(3) 0.3625(3) 0.0524(11) Uani 1 1 d . . . . .
C25 C 0.2903(3) 0.2163(3) 0.3862(3) 0.0521(11) Uani 1 1 d . . . . .
C30 C 0.3172(3) 0.1814(3) 0.3329(3) 0.0558(12) Uani 1 1 d . . . . .
H30 H 0.2864 0.1780 0.2854 0.067 Uiso 1 1 calc R . . . .
C29 C 0.3862(4) 0.1548(3) 0.3539(3) 0.0630(13) Uani 1 1 d . . . . .
H29 H 0.4065 0.1325 0.3214 0.076 Uiso 1 1 calc R . . . .
C28 C 0.4305(4) 0.1608(4) 0.4288(4) 0.0676(14) Uani 1 1 d . . . . .
H28 H 0.4797 0.1414 0.4429 0.081 Uiso 1 1 calc R . . . .
C27 C 0.4053(4) 0.1939(4) 0.4829(4) 0.0706(15) Uani 1 1 d . . . . .
H27 H 0.4359 0.1958 0.5307 0.085 Uiso 1 1 calc R . . . .
C26 C 0.3360(3) 0.2217(3) 0.4612(3) 0.0604(13) Uani 1 1 d . . . . .
H26 H 0.3163 0.2447 0.4937 0.072 Uiso 1 1 calc R . . . .
C31 C 0.1116(3) 0.4254(3) 0.3614(2) 0.0500(8) Uani 1 1 d . U . . .
C32 C 0.1481(3) 0.4853(3) 0.3421(3) 0.0533(9) Uani 1 1 d . U . . .
H32 H 0.1865 0.4759 0.3223 0.064 Uiso 1 1 calc R . . . .
C33 C 0.1299(3) 0.5578(3) 0.3511(3) 0.0575(10) Uani 1 1 d . U . . .
H33 H 0.1562 0.5965 0.3381 0.069 Uiso 1 1 calc R . . . .
C34 C 0.0740(3) 0.5731(3) 0.3786(3) 0.0634(11) Uani 1 1 d . U . . .
H34 H 0.0616 0.6221 0.3853 0.076 Uiso 1 1 calc R . . . .
C35 C 0.0357(3) 0.5152(3) 0.3965(3) 0.0645(12) Uani 1 1 d . U . . .
H35 H -0.0040 0.5250 0.4145 0.077 Uiso 1 1 calc R . . . .
C36 C 0.0554(3) 0.4421(3) 0.3880(3) 0.0614(11) Uani 1 1 d . U . . .
H36 H 0.0289 0.4036 0.4011 0.074 Uiso 1 1 calc R . . . .
B2 B 0.2661(3) 0.3755(3) 0.4137(3) 0.0493(11) Uani 1 1 d . . . . .

loop_
_atom_site_aniso_label
_atom_site_aniso_U_11
_atom_site_aniso_U_22
_atom_site_aniso_U_33
_atom_site_aniso_U_23
_atom_site_aniso_U_13
_atom_site_aniso_U_12
Br1 0.0426(4) 0.0683(4) 0.0761(4) -0.0081(2) 0.0134(3) 0.0091(2)
N1 0.036(2) 0.056(2) 0.059(2) 0.0017(17) 0.0269(16) 0.0019(16)
C1 0.041(2) 0.055(2) 0.054(2) -0.0018(19) 0.0232(18) 0.0037(19)
C2 0.050(3) 0.057(3) 0.054(2) -0.0022(19) 0.024(2) 0.003(2)
C3 0.050(3) 0.058(3) 0.072(3) -0.008(2) 0.034(2) 0.004(2)
C4 0.060(3) 0.070(3) 0.065(3) -0.009(2) 0.031(2) 0.016(3)
C5 0.044(3) 0.069(3) 0.067(3) -0.002(2) 0.035(2) 0.006(2)
C6 0.049(3) 0.059(3) 0.059(3) 0.004(2) 0.031(2) 0.007(2)
C7 0.042(3) 0.062(3) 0.057(2) 0.005(2) 0.0329(19) 0.000(2)
C8 0.039(3) 0.067(3) 0.073(3) 0.011(2) 0.032(2) 0.000(2)
C9 0.048(3) 0.078(4) 0.075(3) 0.004(3) 0.032(2) -0.009(3)
C10 0.054(3) 0.065(3) 0.098(4) 0.008(3) 0.044(3) -0.010(2)
C11 0.059(4) 0.061(3) 0.094(4) 0.013(3) 0.041(3) 0.009(3)
C12 0.048(3) 0.066(3) 0.054(3) 0.008(2) 0.024(2) 0.005(2)
C13 0.047(3) 0.050(2) 0.067(3) -0.004(2) 0.029(2) 0.0014(19)
C18 0.053(3) 0.070(3) 0.059(3) -0.006(2) 0.019(2) 0.002(2)
C17 0.051(3) 0.073(3) 0.084(4) -0.015(3) 0.020(3) -0.005(3)
C16 0.054(3) 0.073(4) 0.097(5) -0.005(3) 0.029(3) -0.010(3)
C15 0.049(3) 0.093(4) 0.082(4) -0.005(3) 0.036(3) -0.018(3)
C14 0.055(3) 0.068(3) 0.070(3) -0.009(2) 0.026(2) -0.006(2)
B1 0.041(3) 0.056(3) 0.052(3) 0.005(2) 0.022(2) -0.003(2)
Br2 0.0536(4) 0.0686(4) 0.0709(4) -0.0084(2) 0.0389(3) -0.0116(2)
N2 0.042(2) 0.059(2) 0.055(2) 0.0005(17) 0.0267(16) -0.0022(17)
C19 0.046(3) 0.058(2) 0.047(2) 0.0016(18) 0.0232(18) -0.006(2)
C20 0.050(3) 0.064(3) 0.048(2) 0.003(2) 0.0225(19) -0.006(2)
C21 0.041(3) 0.070(3) 0.070(3) 0.001(2) 0.016(2) -0.009(2)
C22 0.046(3) 0.074(4) 0.073(3) -0.003(3) 0.015(2) -0.015(2)
C23 0.059(3) 0.060(3) 0.079(4) -0.005(3) 0.034(3) -0.009(2)
C24 0.055(3) 0.058(3) 0.052(2) 0.001(2) 0.028(2) -0.009(2)
C25 0.052(3) 0.053(2) 0.059(3) -0.0019(19) 0.029(2) -0.005(2)
C30 0.063(3) 0.056(3) 0.058(3) -0.003(2) 0.033(2) -0.007(2)
C29 0.071(4) 0.060(3) 0.073(3) -0.008(2) 0.044(3) -0.004(3)
C28 0.052(3) 0.073(3) 0.086(4) -0.006(3) 0.034(3) 0.007(3)
C27 0.062(4) 0.084(4) 0.071(3) -0.008(3) 0.028(3) 0.008(3)
C26 0.059(3) 0.071(3) 0.055(3) -0.005(2) 0.024(2) 0.004(2)
C31 0.040(2) 0.0647(19) 0.045(2) 0.0063(18) 0.0144(16) -0.0059(16)
C32 0.044(2) 0.065(2) 0.054(2) 0.0070(19) 0.0207(17) -0.0052(17)
C33 0.044(2) 0.0645(16) 0.066(3) 0.007(2) 0.0202(18) -0.0056(19)
C34 0.053(3) 0.066(2) 0.077(3) 0.004(2) 0.028(2) -0.0010(19)
C35 0.045(3) 0.074(2) 0.082(4) 0.006(3) 0.030(2) -0.001(2)
C36 0.044(3) 0.0692(18) 0.078(3) 0.008(2) 0.029(2) -0.007(2)
B2 0.042(3) 0.056(3) 0.053(3) 0.004(2) 0.020(2) 0.001(2)

loop_
_atom_type_symbol
_atom_type_description
_atom_type_scat_dispersion_real
_atom_type_scat_dispersion_imag
_atom_type_scat_source
C C 0.0181 0.0091 'International Tables Vol C Tables 4.2.6.8 and 6.1.1.4'
H H 0.0000 0.0000 'International Tables Vol C Tables 4.2.6.8 and 6.1.1.4'
B B 0.0090 0.0039 'International Tables Vol C Tables 4.2.6.8 and 6.1.1.4'
Br Br -0.6763 1.2805 'International Tables Vol C Tables 4.2.6.8 and 6.1.1.4'
N N 0.0311 0.0180 'International Tables Vol C Tables 4.2.6.8 and 6.1.1.4'

loop_
_geom_angle_atom_site_label_1
_geom_angle_atom_site_label_2
_geom_angle_atom_site_label_3
_geom_angle
_geom_angle_site_symmetry_1
_geom_angle_site_symmetry_3
_geom_angle_publ_flag
N1 N1 H1 103(4) 2_455 . ?
N1 N1 B1 128.6(4) 2_455 . ?
B1 N1 H1 128(4) . . ?
C2 C1 B1 123.3(4) . . ?
C6 C1 C2 117.9(4) . . ?
C6 C1 B1 118.8(5) . . ?
C1 C2 C13 120.7(4) . . ?
C3 C2 C1 122.8(5) . . ?
C3 C2 C13 116.4(5) . . ?
C2 C3 H3 120.8 . . ?
C4 C3 C2 118.4(5) . . ?
C4 C3 H3 120.8 . . ?
C3 C4 H4 119.9 . . ?
C3 C4 C5 120.2(5) . . ?
C5 C4 H4 119.9 . . ?
C4 C5 H5 118.6 . . ?
C4 C5 C6 122.8(5) . . ?
C6 C5 H5 118.6 . . ?
C1 C6 C5 117.9(5) . . ?
C1 C6 C7 121.0(4) . . ?
C5 C6 C7 121.1(5) . . ?
C8 C7 C6 119.5(5) . . ?
C8 C7 C12 117.0(5) . . ?
C12 C7 C6 123.5(5) . . ?
C7 C8 H8 119.7 . . ?
C9 C8 C7 120.6(5) . . ?
C9 C8 H8 119.7 . . ?
C8 C9 H9 119.6 . . ?
C8 C9 C10 120.8(6) . . ?
C10 C9 H9 119.6 . . ?
C9 C10 H10 120.1 . . ?
C11 C10 C9 119.7(6) . . ?
C11 C10 H10 120.1 . . ?
C10 C11 H11 120.2 . . ?
C10 C11 C12 119.5(6) . . ?
C12 C11 H11 120.2 . . ?
C7 C12 H12 118.9 . . ?
C11 C12 C7 122.3(5) . . ?
C11 C12 H12 118.9 . . ?
C2 C13 C14 120.5(5) . . ?
C18 C13 C2 116.5(5) . . ?
C18 C13 C14 122.9(5) . . ?
C13 C18 H18 122.1 . . ?
C17 C18 C13 115.7(6) . . ?
C17 C18 H18 122.1 . . ?
C18 C17 H17 119.4 . . ?
C18 C17 C16 121.2(6) . . ?
C16 C17 H17 119.4 . . ?
C17 C16 H16 118.1 . . ?
C15 C16 C17 123.9(6) . . ?
C15 C16 H16 118.1 . . ?
C16 C15 H15 122.3 . . ?
C14 C15 C16 115.4(6) . . ?
C14 C15 H15 122.3 . . ?
C13 C14 H14 119.6 . . ?
C15 C14 C13 120.7(6) . . ?
C15 C14 H14 119.6 . . ?
N1 B1 Br1 116.2(4) . . ?
N1 B1 C1 129.5(5) . . ?
C1 B1 Br1 114.3(4) . . ?
N2 N2 H2 102(4) 2_556 . ?
N2 N2 B2 128.0(4) 2_556 . ?
B2 N2 H2 129(4) . . ?
C20 C19 C24 119.5(5) . . ?
C20 C19 B2 118.0(5) . . ?
C24 C19 B2 122.4(4) . . ?
C19 C20 C21 116.1(5) . . ?
C19 C20 C31 123.0(5) . . ?
C21 C20 C31 120.9(5) . . ?
C20 C21 H21 118.0 . . ?
C22 C21 C20 124.0(6) . . ?
C22 C21 H21 118.0 . . ?
C21 C22 H22 120.1 . . ?
C23 C22 C21 119.9(5) . . ?
C23 C22 H22 120.1 . . ?
C22 C23 H23 120.9 . . ?
C22 C23 C24 118.2(6) . . ?
C24 C23 H23 120.9 . . ?
C23 C24 C19 122.3(5) . . ?
C23 C24 C25 116.4(5) . . ?
C25 C24 C19 121.3(4) . . ?
C24 C25 C30 116.8(5) . . ?
C24 C25 C26 120.1(5) . . ?
C30 C25 C26 123.1(5) . . ?
C25 C30 H30 121.3 . . ?
C29 C30 C25 117.5(5) . . ?
C29 C30 H30 121.3 . . ?
C30 C29 H29 120.8 . . ?
C30 C29 C28 118.5(5) . . ?
C28 C29 H29 120.8 . . ?
C29 C28 H28 117.3 . . ?
C27 C28 C29 125.4(6) . . ?
C27 C28 H28 117.3 . . ?
C28 C27 H27 122.1 . . ?
C26 C27 C28 115.8(6) . . ?
C26 C27 H27 122.1 . . ?
C25 C26 H26 120.1 . . ?
C27 C26 C25 119.8(5) . . ?
C27 C26 H26 120.1 . . ?
C32 C31 C20 123.4(5) . . ?
C36 C31 C20 120.5(5) . . ?
C36 C31 C32 116.1(5) . . ?
C31 C32 H32 118.6 . . ?
C33 C32 C31 122.7(5) . . ?
C33 C32 H32 118.6 . . ?
C32 C33 H33 120.0 . . ?
C34 C33 C32 120.0(5) . . ?
C34 C33 H33 120.0 . . ?
C33 C34 H34 120.6 . . ?
C33 C34 C35 118.8(6) . . ?
C35 C34 H34 120.6 . . ?
C34 C35 H35 119.7 . . ?
C34 C35 C36 120.6(6) . . ?
C36 C35 H35 119.7 . . ?
C31 C36 C35 121.8(5) . . ?
C31 C36 H36 119.1 . . ?
C35 C36 H36 119.1 . . ?
N2 B2 Br2 116.8(4) . . ?
N2 B2 C19 127.7(5) . . ?
C19 B2 Br2 115.4(4) . . ?

loop_
_geom_bond_atom_site_label_1
_geom_bond_atom_site_label_2
_geom_bond_distance
_geom_bond_site_symmetry_2
_geom_bond_publ_flag
Br1 B1 1.892(6) . ?
N1 N1 1.391(8) 2_455 ?
N1 H1 0.89(2) . ?
N1 B1 1.440(7) . ?
C1 C2 1.409(7) . ?
C1 C6 1.341(7) . ?
C1 B1 1.547(7) . ?
C2 C3 1.374(7) . ?
C2 C13 1.417(8) . ?
C3 H3 0.9300 . ?
C3 C4 1.311(8) . ?
C4 H4 0.9300 . ?
C4 C5 1.368(9) . ?
C5 H5 0.9300 . ?
C5 C6 1.390(7) . ?
C6 C7 1.472(7) . ?
C7 C8 1.383(8) . ?
C7 C12 1.385(7) . ?
C8 H8 0.9300 . ?
C8 C9 1.368(8) . ?
C9 H9 0.9300 . ?
C9 C10 1.371(9) . ?
C10 H10 0.9300 . ?
C10 C11 1.353(10) . ?
C11 H11 0.9300 . ?
C11 C12 1.367(9) . ?
C12 H12 0.9300 . ?
C13 C18 1.405(8) . ?
C13 C14 1.489(8) . ?
C18 H18 0.9300 . ?
C18 C17 1.311(9) . ?
C17 H17 0.9300 . ?
C17 C16 1.452(10) . ?
C16 H16 0.9300 . ?
C16 C15 1.414(10) . ?
C15 H15 0.9300 . ?
C15 C14 1.306(8) . ?
C14 H14 0.9300 . ?
Br2 B2 1.928(6) . ?
N2 N2 1.393(8) 2_556 ?
N2 H2 0.90(2) . ?
N2 B2 1.448(7) . ?
C19 C20 1.329(7) . ?
C19 C24 1.417(7) . ?
C19 B2 1.531(7) . ?
C20 C21 1.379(8) . ?
C20 C31 1.473(8) . ?
C21 H21 0.9300 . ?
C21 C22 1.374(9) . ?
C22 H22 0.9300 . ?
C22 C23 1.308(9) . ?
C23 H23 0.9300 . ?
C23 C24 1.355(8) . ?
C24 C25 1.401(8) . ?
C25 C30 1.439(7) . ?
C25 C26 1.451(8) . ?
C30 H30 0.9300 . ?
C30 C29 1.299(9) . ?
C29 H29 0.9300 . ?
C29 C28 1.444(10) . ?
C28 H28 0.9300 . ?
C28 C27 1.424(9) . ?
C27 H27 0.9300 . ?
C27 C26 1.311(9) . ?
C26 H26 0.9300 . ?
C31 C32 1.386(7) . ?
C31 C36 1.339(8) . ?
C32 H32 0.9300 . ?
C32 C33 1.368(8) . ?
C33 H33 0.9300 . ?
C33 C34 1.339(9) . ?
C34 H34 0.9300 . ?
C34 C35 1.365(8) . ?
C35 H35 0.9300 . ?
C35 C36 1.385(9) . ?
C36 H36 0.9300 . ?

loop_
_geom_torsion_atom_site_label_1
_geom_torsion_atom_site_label_2
_geom_torsion_atom_site_label_3
_geom_torsion_atom_site_label_4
_geom_torsion
_geom_torsion_site_symmetry_1
_geom_torsion_site_symmetry_2
_geom_torsion_site_symmetry_3
_geom_torsion_site_symmetry_4
_geom_torsion_publ_flag
N1 N1 B1 Br1 174.7(3) 2_455 . . . ?
N1 N1 B1 C1 -4.9(8) 2_455 . . . ?
C1 C2 C3 C4 -0.1(8) . . . . ?
C1 C2 C13 C18 -120.6(5) . . . . ?
C1 C2 C13 C14 60.5(7) . . . . ?
C1 C6 C7 C8 -119.2(6) . . . . ?
C1 C6 C7 C12 61.9(7) . . . . ?
C2 C1 C6 C5 0.8(7) . . . . ?
C2 C1 C6 C7 -179.5(5) . . . . ?
C2 C1 B1 Br1 64.9(6) . . . . ?
C2 C1 B1 N1 -115.5(6) . . . . ?
C2 C3 C4 C5 1.4(9) . . . . ?
C2 C13 C18 C17 -179.0(5) . . . . ?
C2 C13 C14 C15 176.9(6) . . . . ?
C3 C2 C13 C18 62.0(7) . . . . ?
C3 C2 C13 C14 -116.9(6) . . . . ?
C3 C4 C5 C6 -1.6(9) . . . . ?
C4 C5 C6 C1 0.4(9) . . . . ?
C4 C5 C6 C7 -179.2(5) . . . . ?
C5 C6 C7 C8 60.5(7) . . . . ?
C5 C6 C7 C12 -118.4(6) . . . . ?
C6 C1 C2 C3 -1.0(8) . . . . ?
C6 C1 C2 C13 -178.3(5) . . . . ?
C6 C1 B1 Br1 -116.4(5) . . . . ?
C6 C1 B1 N1 63.2(7) . . . . ?
C6 C7 C8 C9 178.3(5) . . . . ?
C6 C7 C12 C11 -179.5(5) . . . . ?
C7 C8 C9 C10 1.7(9) . . . . ?
C8 C7 C12 C11 1.6(7) . . . . ?
C8 C9 C10 C11 0.4(9) . . . . ?
C9 C10 C11 C12 -1.5(9) . . . . ?
C10 C11 C12 C7 0.5(9) . . . . ?
C12 C7 C8 C9 -2.7(7) . . . . ?
C13 C2 C3 C4 177.2(5) . . . . ?
C13 C18 C17 C16 1.0(9) . . . . ?
C18 C13 C14 C15 -1.9(9) . . . . ?
C18 C17 C16 C15 0.1(11) . . . . ?
C17 C16 C15 C14 -2.1(11) . . . . ?
C16 C15 C14 C13 2.8(10) . . . . ?
C14 C13 C18 C17 -0.2(8) . . . . ?
B1 C1 C2 C3 177.7(5) . . . . ?
B1 C1 C2 C13 0.4(8) . . . . ?
B1 C1 C6 C5 -177.9(5) . . . . ?
B1 C1 C6 C7 1.7(7) . . . . ?
N2 N2 B2 Br2 174.7(3) 2_556 . . . ?
N2 N2 B2 C19 -1.6(8) 2_556 . . . ?
C19 C20 C21 C22 -0.7(9) . . . . ?
C19 C20 C31 C32 48.4(7) . . . . ?
C19 C20 C31 C36 -132.5(6) . . . . ?
C19 C24 C25 C30 -124.1(5) . . . . ?
C19 C24 C25 C26 55.9(7) . . . . ?
C20 C19 C24 C23 0.6(8) . . . . ?
C20 C19 C24 C25 -178.3(5) . . . . ?
C20 C19 B2 Br2 -117.5(4) . . . . ?
C20 C19 B2 N2 58.9(7) . . . . ?
C20 C21 C22 C23 0.0(10) . . . . ?
C20 C31 C32 C33 -179.3(5) . . . . ?
C20 C31 C36 C35 -179.8(5) . . . . ?
C21 C20 C31 C32 -130.3(6) . . . . ?
C21 C20 C31 C36 48.7(7) . . . . ?
C21 C22 C23 C24 1.0(10) . . . . ?
C22 C23 C24 C19 -1.3(9) . . . . ?
C22 C23 C24 C25 177.7(5) . . . . ?
C23 C24 C25 C30 56.9(6) . . . . ?
C23 C24 C25 C26 -123.1(6) . . . . ?
C24 C19 C20 C21 0.4(7) . . . . ?
C24 C19 C20 C31 -178.4(4) . . . . ?
C24 C19 B2 Br2 64.3(6) . . . . ?
C24 C19 B2 N2 -119.3(6) . . . . ?
C24 C25 C30 C29 178.9(5) . . . . ?
C24 C25 C26 C27 -180.0(6) . . . . ?
C25 C30 C29 C28 1.1(8) . . . . ?
C30 C25 C26 C27 0.0(9) . . . . ?
C30 C29 C28 C27 -0.1(10) . . . . ?
C29 C28 C27 C26 -0.9(10) . . . . ?
C28 C27 C26 C25 0.9(9) . . . . ?
C26 C25 C30 C29 -1.1(8) . . . . ?
C31 C20 C21 C22 178.1(5) . . . . ?
C31 C32 C33 C34 -0.9(8) . . . . ?
C32 C31 C36 C35 -0.7(8) . . . . ?
C32 C33 C34 C35 -0.7(9) . . . . ?
C33 C34 C35 C36 1.5(9) . . . . ?
C34 C35 C36 C31 -0.8(10) . . . . ?
C36 C31 C32 C33 1.6(8) . . . . ?
B2 C19 C20 C21 -177.8(5) . . . . ?
B2 C19 C20 C31 3.4(7) . . . . ?
B2 C19 C24 C23 178.7(5) . . . . ?
B2 C19 C24 C25 -0.3(7) . . . . ?
